data_7246545
loop_
_publ_author_name
'Haku, Ryotaro'
'Takatori, Kazuhiko'
'Suzuki, Naoto'
'Ono, Makoto'
'Titapiwatanakun, Varin'
'Fukami, Toshiro'

_publ_section_title
;
 Exploration and characterization of a novel cocrystal hydrate consisting
 of captopril, an amino acid-derived drug
;
_journal_issue 17
_journal_name_full CrystEngComm
_journal_page_first 2523
_journal_page_last 2533
_journal_paper_doi 10.1039/D3CE00181D
_journal_volume 25
_journal_year 2023
_chemical_absolute_configuration rmad
_chemical_formula_moiety 'C14 H26 N2 O6 S'
_chemical_formula_sum 'C14 H26 N2 O6 S'
_chemical_formula_weight 350.43
_space_group_crystal_system orthorhombic
_space_group_IT_number 19
_space_group_name_Hall 'P 2ac 2ab'
_space_group_name_H-M_alt 'P 21 21 21'
_atom_sites_solution_hydrogens geom
_atom_sites_solution_primary direct
_atom_sites_solution_secondary difmap
_audit_update_record
;
2023-02-17 deposited with the CCDC.	2023-03-10 downloaded from the CCDC.
;
_cell_angle_alpha 90.0000
_cell_angle_beta 90.0000
_cell_angle_gamma 90.0000
_cell_formula_units_Z 4
_cell_length_a 6.6428(3)
_cell_length_b 14.1206(7)
_cell_length_c 18.2790(9)
_cell_measurement_reflns_used 11113
_cell_measurement_temperature 113
_cell_measurement_theta_max 68.11
_cell_measurement_theta_min 3.13
_cell_volume 1714.58(14)
_computing_cell_refinement 'RAPID AUTO'
_computing_data_collection 'RAPID AUTO (Rigaku, ????)'
_computing_data_reduction 'RAPID AUTO'
_computing_molecular_graphics 'CrystalStructure 4.3'
_computing_publication_material 'CrystalStructure 4.3 (Rigaku, 2019)'
_computing_structure_refinement 'SHELXL Version 2014/7 (Sheldrick, 2008)'
_computing_structure_solution 'SHELXT Version 2014/4 (Sheldrick, 2014)'
_diffrn_ambient_temperature 113
_diffrn_detector_area_resol_mean 10.000
_diffrn_measured_fraction_theta_full 1.000
_diffrn_measured_fraction_theta_max 0.999
_diffrn_measurement_device_type 'Rigaku R-AXIS RAPID'
_diffrn_measurement_method \w
_diffrn_radiation_type 'Cu K\a'
_diffrn_radiation_wavelength 1.54187
_diffrn_reflns_av_R_equivalents 0.0476
_diffrn_reflns_av_unetI/netI 0.0275
_diffrn_reflns_Laue_measured_fraction_full 1.000
_diffrn_reflns_Laue_measured_fraction_max 0.999
_diffrn_reflns_limit_h_max 7
_diffrn_reflns_limit_h_min -7
_diffrn_reflns_limit_k_max 16
_diffrn_reflns_limit_k_min -16
_diffrn_reflns_limit_l_max 21
_diffrn_reflns_limit_l_min -22
_diffrn_reflns_number 19789
_diffrn_reflns_point_group_measured_fraction_full 0.999
_diffrn_reflns_point_group_measured_fraction_max 0.997
_diffrn_reflns_theta_full 67.687
_diffrn_reflns_theta_max 68.164
_diffrn_reflns_theta_min 3.956
_diffrn_standards_number 0
_exptl_absorpt_coefficient_mu 1.965
_exptl_absorpt_correction_T_max 0.872
_exptl_absorpt_correction_T_min 0.615
_exptl_absorpt_correction_type multi-scan
_exptl_absorpt_process_details 'ABSCOR (Rigaku, 1995)'
_exptl_crystal_colour colorless
_exptl_crystal_density_diffrn 1.357
_exptl_crystal_density_method 'not measured'
_exptl_crystal_description needle
_exptl_crystal_F_000 752.00
_exptl_crystal_size_max 0.230
_exptl_crystal_size_mid 0.100
_exptl_crystal_size_min 0.070
_refine_diff_density_max 0.20
_refine_diff_density_min -0.26
_refine_ls_abs_structure_details
;
 Flack x determined using 1242 quotients [(I+)-(I-)]/[(I+)+(I-)]
 (Parsons, Flack and Wagner, Acta Cryst. B69 (2013) 249-259).
;
_refine_ls_abs_structure_Flack 0.038(6)
_refine_ls_extinction_method none
_refine_ls_goodness_of_fit_ref 1.069
_refine_ls_hydrogen_treatment mixed
_refine_ls_number_parameters 231
_refine_ls_number_reflns 3112
_refine_ls_number_restraints 2
_refine_ls_R_factor_all 0.0326
_refine_ls_R_factor_gt 0.0321
_refine_ls_shift/su_max 0.000
_refine_ls_structure_factor_coef Fsqd
_refine_ls_weighting_details 'w = 1/[\s^2^(Fo^2^)+(0.0536P)^2^+0.5110P] where P=(Fo^2^+2Fc^2^)/3'
_refine_ls_weighting_scheme calc
_refine_ls_wR_factor_gt 0.0904
_refine_ls_wR_factor_ref 0.0908
_reflns_Friedel_coverage 0.716
_reflns_Friedel_fraction_full 0.998
_reflns_Friedel_fraction_max 0.995
_reflns_number_gt 3037
_reflns_number_total 3112
_reflns_threshold_expression F^2^>2.0\s(F^2^)
_cod_data_source_file d3ce00181d2.cif
_cod_data_source_block CAPPRO6_3
_cod_depositor_comments 'Adding full bibliography for 7246545.cif.'
_cod_database_code 7246545

loop_
_space_group_symop_id
_space_group_symop_operation_xyz
1 +X,+Y,+Z
2 1/2-X,-Y,1/2+Z
3 1/2+X,1/2-Y,-Z
4 -X,1/2+Y,1/2-Z

loop_
_atom_site_label
_atom_site_type_symbol
_atom_site_fract_x
_atom_site_fract_y
_atom_site_fract_z
_atom_site_U_iso_or_equiv
_atom_site_adp_type
_atom_site_occupancy
_atom_site_site_symmetry_order
_atom_site_calc_flag
_atom_site_refinement_flags_posn
_atom_site_refinement_flags_adp
_atom_site_refinement_flags_occupancy
_atom_site_disorder_assembly
_atom_site_disorder_group
S12 S 1.35642(11) 0.22129(4) 0.36765(4) 0.0314(2) Uani 1 1 d . . . . .
O3 O 0.8734(3) 0.76641(13) 0.33543(11) 0.0276(4) Uani 1 1 d . . . . .
O8 O 0.9897(3) 0.50614(13) 0.44065(10) 0.0287(4) Uani 1 1 d . . . . .
O13 O 0.7258(3) 0.62542(14) 0.31826(11) 0.0299(5) Uani 1 1 d . . . . .
O20 O 0.5559(3) 0.80137(13) 0.46609(10) 0.0285(4) Uani 1 1 d . . . . .
O21 O 0.5328(3) 0.84533(13) 0.34837(10) 0.0274(4) Uani 1 1 d . . . . .
O22 O 0.3316(4) 0.92262(16) 0.22005(13) 0.0434(6) Uani 1 1 d D . . . .
H22A H 0.323(7) 0.9900(6) 0.217(2) 0.065 Uiso 1 1 d D U . . .
H22B H 0.389(6) 0.900(3) 0.2645(13) 0.065 Uiso 1 1 d D U . . .
N6 N 1.0918(3) 0.53060(15) 0.32486(11) 0.0221(5) Uani 1 1 d . . . . .
N19 N 0.2042(4) 0.87394(16) 0.50624(12) 0.0220(5) Uani 1 1 d . . . . .
C1 C 0.8750(4) 0.67374(18) 0.32765(13) 0.0216(5) Uani 1 1 d . . . . .
C2 C 1.0884(4) 0.63388(18) 0.33322(15) 0.0238(6) Uani 1 1 d . . . . .
H2 H 1.1488 0.6518 0.3814 0.029 Uiso 1 1 calc R U . . .
C3 C 1.2248(4) 0.66769(19) 0.27092(15) 0.0282(6) Uani 1 1 d . . . . .
H3A H 1.1897 0.7328 0.2554 0.034 Uiso 1 1 calc R U . . .
H3B H 1.3684 0.6658 0.2853 0.034 Uiso 1 1 calc R U . . .
C4 C 1.1797(5) 0.5962(2) 0.21106(16) 0.0305(6) Uani 1 1 d . . . . .
H4A H 1.2900 0.5942 0.1747 0.037 Uiso 1 1 calc R U . . .
H4B H 1.0524 0.6119 0.1857 0.037 Uiso 1 1 calc R U . . .
C5 C 1.1621(4) 0.50174(19) 0.25131(13) 0.0256(6) Uani 1 1 d . . . . .
H5A H 1.0633 0.4595 0.2272 0.031 Uiso 1 1 calc R U . . .
H5B H 1.2938 0.4691 0.2540 0.031 Uiso 1 1 calc R U . . .
C7 C 1.0439(4) 0.47335(17) 0.38058(14) 0.0224(5) Uani 1 1 d . . . . .
C9 C 1.0687(4) 0.36675(17) 0.37051(15) 0.0226(5) Uani 1 1 d . . . . .
H9 H 1.0484 0.3507 0.3177 0.027 Uiso 1 1 calc R U . . .
C10 C 0.9149(5) 0.3127(2) 0.41629(17) 0.0322(6) Uani 1 1 d . . . . .
H10A H 0.7788 0.3282 0.3994 0.039 Uiso 1 1 calc R U . . .
H10B H 0.9290 0.3306 0.4678 0.039 Uiso 1 1 calc R U . . .
H10C H 0.9380 0.2445 0.4111 0.039 Uiso 1 1 calc R U . . .
C11 C 1.2860(4) 0.34133(19) 0.39248(15) 0.0255(6) Uani 1 1 d . . . . .
H11A H 1.3007 0.3491 0.4460 0.031 Uiso 1 1 calc R U . . .
H11B H 1.3797 0.3862 0.3685 0.031 Uiso 1 1 calc R U . . .
C14 C 0.4675(4) 0.83795(17) 0.41363(14) 0.0219(5) Uani 1 1 d . . . . .
C15 C 0.2570(4) 0.87828(17) 0.42652(14) 0.0214(5) Uani 1 1 d . . . . .
H15 H 0.1569 0.8404 0.3980 0.026 Uiso 1 1 calc R U . . .
C16 C 0.2274(4) 0.98343(18) 0.40950(14) 0.0252(6) Uani 1 1 d . . . . .
H16A H 0.1993 0.9931 0.3568 0.030 Uiso 1 1 calc R U . . .
H16B H 0.3485 1.0204 0.4231 0.030 Uiso 1 1 calc R U . . .
C17 C 0.0464(6) 1.0127(2) 0.45614(18) 0.0427(8) Uani 1 1 d . . . . .
H17A H 0.0686 1.0762 0.4777 0.051 Uiso 1 1 calc R U . . .
H17B H -0.0773 1.0147 0.4260 0.051 Uiso 1 1 calc R U . . .
C18 C 0.0265(5) 0.9380(2) 0.51641(15) 0.0298(6) Uani 1 1 d . . . . .
H18A H 0.0296 0.9680 0.5654 0.036 Uiso 1 1 calc R U . . .
H18B H -0.1009 0.9024 0.5112 0.036 Uiso 1 1 calc R U . . .
H3 H 0.764(8) 0.789(4) 0.335(3) 0.078(16) Uiso 1 1 d . . . . .
H12 H 1.399(7) 0.242(3) 0.308(2) 0.070(13) Uiso 1 1 d . . . . .
H19A H 0.190(5) 0.819(3) 0.5200(18) 0.031(9) Uiso 1 1 d . . . . .
H19B H 0.312(6) 0.895(2) 0.5305(18) 0.032(9) Uiso 1 1 d . . . . .

loop_
_atom_site_aniso_label
_atom_site_aniso_U_11
_atom_site_aniso_U_22
_atom_site_aniso_U_33
_atom_site_aniso_U_23
_atom_site_aniso_U_13
_atom_site_aniso_U_12
S12 0.0296(4) 0.0198(3) 0.0449(4) -0.0028(3) 0.0002(3) 0.0051(3)
O3 0.0205(10) 0.0215(10) 0.0407(10) -0.0029(8) -0.0012(9) 0.0033(8)
O8 0.0359(11) 0.0252(10) 0.0251(9) -0.0032(7) 0.0041(8) 0.0069(8)
O13 0.0202(10) 0.0258(10) 0.0437(11) 0.0038(8) -0.0022(9) -0.0001(8)
O20 0.0303(11) 0.0251(10) 0.0300(10) 0.0024(7) -0.0028(8) 0.0089(8)
O21 0.0243(10) 0.0297(10) 0.0283(9) 0.0025(7) 0.0016(8) 0.0059(8)
O22 0.0444(13) 0.0392(12) 0.0466(13) -0.0017(11) -0.0082(11) 0.0059(11)
N6 0.0221(11) 0.0195(11) 0.0246(10) -0.0016(8) -0.0003(9) 0.0020(8)
N19 0.0236(13) 0.0173(11) 0.0252(11) 0.0023(9) 0.0002(9) -0.0026(9)
C1 0.0214(13) 0.0224(13) 0.0209(11) 0.0025(10) -0.0004(10) 0.0010(11)
C2 0.0216(14) 0.0185(13) 0.0313(13) 0.0011(10) -0.0019(10) -0.0002(10)
C3 0.0182(13) 0.0265(13) 0.0398(15) 0.0015(12) 0.0013(12) -0.0003(11)
C4 0.0259(14) 0.0348(15) 0.0307(14) 0.0012(12) 0.0023(11) -0.0042(12)
C5 0.0239(14) 0.0298(14) 0.0233(12) -0.0019(10) 0.0012(11) 0.0000(11)
C7 0.0169(12) 0.0207(12) 0.0294(13) -0.0005(10) -0.0028(11) 0.0017(10)
C9 0.0224(13) 0.0187(12) 0.0266(12) -0.0036(10) 0.0008(11) 0.0013(10)
C10 0.0297(15) 0.0260(14) 0.0409(15) -0.0006(12) 0.0069(13) -0.0002(11)
C11 0.0263(14) 0.0185(12) 0.0318(13) -0.0012(10) -0.0018(11) 0.0002(10)
C14 0.0247(13) 0.0139(11) 0.0272(12) -0.0006(10) -0.0022(11) -0.0009(10)
C15 0.0236(13) 0.0185(12) 0.0223(12) -0.0002(10) -0.0028(10) -0.0016(10)
C16 0.0290(14) 0.0214(13) 0.0251(13) 0.0029(10) -0.0020(11) 0.0077(11)
C17 0.0423(19) 0.0426(18) 0.0431(17) 0.0143(15) 0.0130(15) 0.0204(16)
C18 0.0276(15) 0.0288(15) 0.0330(14) 0.0025(12) 0.0074(12) 0.0059(12)

loop_
_atom_type_symbol
_atom_type_description
_atom_type_scat_dispersion_real
_atom_type_scat_dispersion_imag
_atom_type_scat_source
C C 0.0181 0.0091
;
International Tables for Crystallography
(Vol. C, Tables 4.2.6.8 and 6.1.1.4)
;
N N 0.0311 0.0180
;
International Tables for Crystallography
(Vol. C, Tables 4.2.6.8 and 6.1.1.4)
;
O O 0.0492 0.0322
;
International Tables for Crystallography
(Vol. C, Tables 4.2.6.8 and 6.1.1.4)
;
S S 0.3331 0.5567
;
International Tables for Crystallography
(Vol. C, Tables 4.2.6.8 and 6.1.1.4)
;
H H 0.0000 0.0000
;
International Tables for Crystallography
(Vol. C, Table 6.1.1.4)
;

loop_
_geom_angle_atom_site_label_1
_geom_angle_atom_site_label_2
_geom_angle_atom_site_label_3
_geom_angle
_geom_angle_site_symmetry_1
_geom_angle_site_symmetry_3
_geom_angle_publ_flag
C11 S12 H12 93(2) . . ?
C1 O3 H3 114(4) . . ?
H22A O22 H22B 114(4) . . ?
C7 N6 C2 121.2(2) . . ?
C7 N6 C5 126.8(2) . . ?
C2 N6 C5 111.9(2) . . ?
C18 N19 C15 106.3(2) . . ?
C18 N19 H19A 116(3) . . ?
C15 N19 H19A 111(2) . . ?
C18 N19 H19B 111(2) . . ?
C15 N19 H19B 106(2) . . ?
H19A N19 H19B 105(3) . . ?
O13 C1 O3 124.5(2) . . ?
O13 C1 C2 124.0(2) . . ?
O3 C1 C2 111.5(2) . . ?
N6 C2 C1 111.9(2) . . ?
N6 C2 C3 102.9(2) . . ?
C1 C2 C3 112.6(2) . . ?
N6 C2 H2 109.7 . . ?
C1 C2 H2 109.7 . . ?
C3 C2 H2 109.7 . . ?
C4 C3 C2 102.2(2) . . ?
C4 C3 H3A 111.3 . . ?
C2 C3 H3A 111.3 . . ?
C4 C3 H3B 111.3 . . ?
C2 C3 H3B 111.3 . . ?
H3A C3 H3B 109.2 . . ?
C3 C4 C5 104.4(2) . . ?
C3 C4 H4A 110.9 . . ?
C5 C4 H4A 110.9 . . ?
C3 C4 H4B 110.9 . . ?
C5 C4 H4B 110.9 . . ?
H4A C4 H4B 108.9 . . ?
N6 C5 C4 102.8(2) . . ?
N6 C5 H5A 111.2 . . ?
C4 C5 H5A 111.2 . . ?
N6 C5 H5B 111.2 . . ?
C4 C5 H5B 111.2 . . ?
H5A C5 H5B 109.1 . . ?
O8 C7 N6 121.0(2) . . ?
O8 C7 C9 120.3(2) . . ?
N6 C7 C9 118.6(2) . . ?
C7 C9 C10 110.8(2) . . ?
C7 C9 C11 107.4(2) . . ?
C10 C9 C11 111.6(2) . . ?
C7 C9 H9 109.0 . . ?
C10 C9 H9 109.0 . . ?
C11 C9 H9 109.0 . . ?
C9 C10 H10A 109.5 . . ?
C9 C10 H10B 109.5 . . ?
H10A C10 H10B 109.5 . . ?
C9 C10 H10C 109.5 . . ?
H10A C10 H10C 109.5 . . ?
H10B C10 H10C 109.5 . . ?
C9 C11 S12 113.18(18) . . ?
C9 C11 H11A 108.9 . . ?
S12 C11 H11A 108.9 . . ?
C9 C11 H11B 108.9 . . ?
S12 C11 H11B 108.9 . . ?
H11A C11 H11B 107.8 . . ?
O20 C14 O21 126.7(3) . . ?
O20 C14 C15 118.1(2) . . ?
O21 C14 C15 115.2(2) . . ?
N19 C15 C14 110.4(2) . . ?
N19 C15 C16 102.0(2) . . ?
C14 C15 C16 116.6(2) . . ?
N19 C15 H15 109.2 . . ?
C14 C15 H15 109.2 . . ?
C16 C15 H15 109.2 . . ?
C15 C16 C17 104.5(2) . . ?
C15 C16 H16A 110.9 . . ?
C17 C16 H16A 110.9 . . ?
C15 C16 H16B 110.9 . . ?
C17 C16 H16B 110.9 . . ?
H16A C16 H16B 108.9 . . ?
C18 C17 C16 106.4(2) . . ?
C18 C17 H17A 110.4 . . ?
C16 C17 H17A 110.4 . . ?
C18 C17 H17B 110.4 . . ?
C16 C17 H17B 110.4 . . ?
H17A C17 H17B 108.6 . . ?
N19 C18 C17 105.0(2) . . ?
N19 C18 H18A 110.7 . . ?
C17 C18 H18A 110.7 . . ?
N19 C18 H18B 110.7 . . ?
C17 C18 H18B 110.7 . . ?
H18A C18 H18B 108.8 . . ?

loop_
_geom_bond_atom_site_label_1
_geom_bond_atom_site_label_2
_geom_bond_distance
_geom_bond_site_symmetry_2
_geom_bond_publ_flag
S12 C11 1.816(3) . ?
S12 H12 1.16(4) . ?
O3 C1 1.316(3) . ?
O3 H3 0.80(6) . ?
O8 C7 1.245(3) . ?
O13 C1 1.215(3) . ?
O20 C14 1.238(3) . ?
O21 C14 1.274(3) . ?
O22 H22A 0.955(7) . ?
O22 H22B 0.954(7) . ?
N6 C7 1.339(3) . ?
N6 C2 1.467(3) . ?
N6 C5 1.480(3) . ?
N19 C18 1.499(4) . ?
N19 C15 1.500(3) . ?
N19 H19A 0.81(4) . ?
N19 H19B 0.89(4) . ?
C1 C2 1.529(4) . ?
C2 C3 1.532(4) . ?
C2 H2 1.0000 . ?
C3 C4 1.519(4) . ?
C3 H3A 0.9900 . ?
C3 H3B 0.9900 . ?
C4 C5 1.527(4) . ?
C4 H4A 0.9900 . ?
C4 H4B 0.9900 . ?
C5 H5A 0.9900 . ?
C5 H5B 0.9900 . ?
C7 C9 1.525(3) . ?
C9 C10 1.526(4) . ?
C9 C11 1.540(4) . ?
C9 H9 1.0000 . ?
C10 H10A 0.9800 . ?
C10 H10B 0.9800 . ?
C10 H10C 0.9800 . ?
C11 H11A 0.9900 . ?
C11 H11B 0.9900 . ?
C14 C15 1.528(4) . ?
C15 C16 1.530(3) . ?
C15 H15 1.0000 . ?
C16 C17 1.531(4) . ?
C16 H16A 0.9900 . ?
C16 H16B 0.9900 . ?
C17 C18 1.531(4) . ?
C17 H17A 0.9900 . ?
C17 H17B 0.9900 . ?
C18 H18A 0.9900 . ?
C18 H18B 0.9900 . ?

loop_
_geom_hbond_atom_site_label_D
_geom_hbond_atom_site_label_H
_geom_hbond_atom_site_label_A
_geom_hbond_site_symmetry_D
_geom_hbond_site_symmetry_H
_geom_hbond_site_symmetry_A
_geom_hbond_distance_DA
_geom_hbond_distance_DH
_geom_hbond_distance_HA
_geom_hbond_angle_DHA
_geom_hbond_publ_flag
O3 H3 O21 . . . 2.533(3) 0.80(5) 1.74(5) 170(5) no
O22 H22A O13 . . 4_655 2.973(3) 0.955(9) 2.042(17) 164(4) no
O22 H22B O21 . . . 2.912(3) 0.95(3) 1.96(3) 173(3) no
N19 H19A O20 . . 3_466 2.712(3) 0.81(4) 1.94(4) 157(3) no
N19 H19B O8 . . 3_466 2.721(3) 0.89(4) 1.90(3) 152(3) no

loop_
_geom_torsion_atom_site_label_1
_geom_torsion_atom_site_label_2
_geom_torsion_atom_site_label_3
_geom_torsion_atom_site_label_4
_geom_torsion
_geom_torsion_site_symmetry_1
_geom_torsion_site_symmetry_2
_geom_torsion_site_symmetry_3
_geom_torsion_site_symmetry_4
_geom_torsion_publ_flag
C7 N6 C2 C1 -79.8(3) . . . . ?
C5 N6 C2 C1 103.0(3) . . . . ?
C7 N6 C2 C3 159.0(2) . . . . ?
C5 N6 C2 C3 -18.1(3) . . . . ?
O13 C1 C2 N6 0.8(4) . . . . ?
O3 C1 C2 N6 179.8(2) . . . . ?
O13 C1 C2 C3 116.2(3) . . . . ?
O3 C1 C2 C3 -64.8(3) . . . . ?
N6 C2 C3 C4 35.0(3) . . . . ?
C1 C2 C3 C4 -85.7(3) . . . . ?
C2 C3 C4 C5 -39.7(3) . . . . ?
C7 N6 C5 C4 176.8(3) . . . . ?
C2 N6 C5 C4 -6.2(3) . . . . ?
C3 C4 C5 N6 28.5(3) . . . . ?
C2 N6 C7 O8 2.0(4) . . . . ?
C5 N6 C7 O8 178.7(2) . . . . ?
C2 N6 C7 C9 -174.5(2) . . . . ?
C5 N6 C7 C9 2.2(4) . . . . ?
O8 C7 C9 C10 33.8(4) . . . . ?
N6 C7 C9 C10 -149.7(2) . . . . ?
O8 C7 C9 C11 -88.4(3) . . . . ?
N6 C7 C9 C11 88.2(3) . . . . ?
C7 C9 C11 S12 -169.06(19) . . . . ?
C10 C9 C11 S12 69.3(3) . . . . ?
C18 N19 C15 C14 164.5(2) . . . . ?
C18 N19 C15 C16 39.9(3) . . . . ?
O20 C14 C15 N19 5.9(3) . . . . ?
O21 C14 C15 N19 -174.7(2) . . . . ?
O20 C14 C15 C16 121.6(3) . . . . ?
O21 C14 C15 C16 -59.0(3) . . . . ?
N19 C15 C16 C17 -36.1(3) . . . . ?
C14 C15 C16 C17 -156.4(2) . . . . ?
C15 C16 C17 C18 19.7(3) . . . . ?
C15 N19 C18 C17 -27.8(3) . . . . ?
C16 C17 C18 N19 4.5(4) . . . . ?
